data_2300722
loop_
_publ_author_name
'Ruth, Paul Niklas'
'Graw, Nico'
'Ernemann, Tobias'
'Herbst-Irmer, Regine'
'Stalke, Dietmar'

_publ_section_title
;
 Indium <i>K</i>&#x3b1; radiation from a MetalJet X-ray source: comparison
 of the Eiger2 CdTe and Photon III detectors.
;
_journal_issue 'Pt 5'
_journal_name_full 'Journal of applied crystallography'
_journal_page_first 1322
_journal_page_last 1329
_journal_paper_doi 10.1107/S1600576723007215
_journal_volume 56
_journal_year 2023
_chemical_formula_moiety 'C11 H10 O2 S'
_chemical_formula_sum 'C11 H10 O2 S'
_chemical_formula_weight 206.25
_space_group_crystal_system orthorhombic
_space_group_IT_number 19
_space_group_name_Hall 'P 2ac 2ab'
_space_group_name_H-M_alt 'P 21 21 21'
_atom_sites_solution_hydrogens difmap
_audit_creation_method 'XHARPY 0.2.0'
_cell_angle_alpha 90
_cell_angle_beta 90
_cell_angle_gamma 90
_cell_formula_units_Z 4
_cell_length_a 5.850(2)
_cell_length_b 8.924(2)
_cell_length_c 18.321(3)
_cell_measurement_reflns_used 9406
_cell_measurement_temperature 110(2)
_cell_measurement_theta_max 34.5675
_cell_measurement_theta_min 2.3015
_cell_volume 956.5(4)
_computing_cell_refinement 'Bruker SAINT V8.40B'
_computing_data_collection 'Bruker APEX2 v2012.2'
_computing_data_reduction 'Bruker SAINT V8.40B'
_computing_molecular_graphics 'VESTA 3.5.7'
_computing_publication_material 'xHARPY 0.2.0'
_computing_structure_refinement 'xHARPY 0.2.0'
_computing_structure_solution 'SHELXT(Sheldrick,Acta Cryst.(2015)A71,3-8)'
_diffrn_ambient_temperature 110(2)
_diffrn_detector_type 'Bruker Photon III C14 CMOS'
_diffrn_measured_fraction_theta_full 1.0
_diffrn_measured_fraction_theta_max 0.998
_diffrn_measurement_device_type 'Bruker D8 Venture'
_diffrn_measurement_method '\f and \w scans'
_diffrn_radiation_type InK\a
_diffrn_radiation_wavelength 0.5134
_diffrn_reflns_av_R_equivalents 0.0375
_diffrn_reflns_av_unetI/netI 0.0122
_diffrn_reflns_Laue_measured_fraction_full 1.0
_diffrn_reflns_Laue_measured_fraction_max 0.998
_diffrn_reflns_limit_h_max 13
_diffrn_reflns_limit_h_min -13
_diffrn_reflns_limit_k_max 19
_diffrn_reflns_limit_k_min -19
_diffrn_reflns_limit_l_max 40
_diffrn_reflns_limit_l_min -40
_diffrn_reflns_number 171281
_diffrn_reflns_point_group_measured_fraction_full 1.0
_diffrn_reflns_point_group_measured_fraction_max 0.996
_diffrn_reflns_theta_full 17.941
_diffrn_reflns_theta_max 34.793
_diffrn_reflns_theta_min 1.606
_diffrn_source 'Excillum In Metaljet D2 70 kV'
_exptl_absorpt_coefficient_mu 0.132
_exptl_absorpt_correction_T_max 0.9647
_exptl_absorpt_correction_T_min 0.9299
_exptl_absorpt_correction_type multi-scan
_exptl_absorpt_process_details SADABS-2016/2
_exptl_crystal_colour yellow
_exptl_crystal_density_diffrn 1.432
_exptl_crystal_description spheroid
_exptl_crystal_F_000 432
_exptl_crystal_size_max 0.395
_exptl_crystal_size_mid 0.387
_exptl_crystal_size_min 0.312
_refine_diff_density_max 0.1134
_refine_diff_density_min -0.2098
_refine_diff_density_rms 0.0262
_refine_ls_abs_structure_details
;
 Flack x determined using 4270 quotients [(I+)-(I-)]/[(I+)+(I-)]
 (Parsons, Flack and Wagner, Acta Cryst. B69 (2013) 249-259).
;
_refine_ls_abs_structure_Flack 0.024(10)
_refine_ls_extinction_method none
_refine_ls_goodness_of_fit_ref 1.185
_refine_ls_hydrogen_treatment refall
_refine_ls_matrix_type full
_refine_ls_number_parameters 217
_refine_ls_number_reflns 10873
_refine_ls_number_restraints 0
_refine_ls_R_factor_all 0.0134
_refine_ls_R_factor_gt 0.0116
_refine_ls_shift/su_max 0.0
_refine_ls_shift/su_mean 0.0
_refine_ls_structure_factor_coef Fsqd
_refine_ls_weighting_details w=1/[\s^2^(Fo^2^)]
_refine_ls_weighting_scheme sigma
_refine_ls_wR_factor_gt 0.0167
_refine_ls_wR_factor_ref 0.0168
_reflns_Friedel_coverage 0.797
_reflns_Friedel_fraction_full 1.0
_reflns_Friedel_fraction_max 0.993
_reflns_number_gt 10084
_reflns_number_total 10873
_reflns_threshold_expression 'I > 2\s(I)'
_cod_data_source_file nb5354sup1.cif
_cod_data_source_block Ylid_HAR_In_Photon
_cod_depositor_comments 'Adding full bibliography for 2300712--2300725.cif.'
_cod_database_code 2300722
_cod_database_fobs_code 2300722

loop_
_space_group_symop_operation_xyz
'x, y, z'
'-x+1/2, -y, z+1/2'
'-x, y+1/2, -z+1/2'
'x+1/2, -y+1/2, -z'

loop_
_atom_site_label
_atom_site_type_symbol
_atom_site_fract_x
_atom_site_fract_y
_atom_site_fract_z
_atom_site_U_iso_or_equiv
_atom_site_adp_type
_atom_site_occupancy
_atom_site_site_symmetry_order
S1 S 0.188556(6) 0.686795(4) 0.2594816(19) 0.015755(7) Uani 1.0 1
O1 O 0.15456(2) 0.410650(12) 0.370442(6) 0.02153(2) Uani 1.0 1
O2 O 0.675308(19) 0.804785(11) 0.321924(6) 0.020688(19) Uani 1.0 1
C1 C 0.34829(3) 0.67829(2) 0.175945(9) 0.02429(3) Uani 1.0 1
H1A H 0.3626(5) 0.5598(3) 0.16257(14) 0.0457(8) Uani 1.0 1
H1B H 0.5140(5) 0.7292(3) 0.18451(15) 0.0424(8) Uani 1.0 1
H1C H 0.2499(6) 0.7366(3) 0.13540(14) 0.0539(9) Uani 1.0 1
C2 C 0.17284(3) 0.885340(16) 0.270986(9) 0.01998(2) Uani 1.0 1
H2A H 0.0805(5) 0.9043(3) 0.32157(15) 0.0426(7) Uani 1.0 1
H2B H 0.0734(5) 0.9269(3) 0.22476(15) 0.0413(8) Uani 1.0 1
H2C H 0.3437(5) 0.9296(3) 0.27223(16) 0.0452(7) Uani 1.0 1
C3 C 0.36660(2) 0.626058(16) 0.327248(8) 0.01603(2) Uani 1.0 1
C4 C 0.31133(3) 0.501955(14) 0.374337(7) 0.01617(2) Uani 1.0 1
C5 C 0.49364(3) 0.502182(16) 0.432231(8) 0.01679(2) Uani 1.0 1
C6 C 0.51726(3) 0.411966(17) 0.493099(9) 0.02104(3) Uani 1.0 1
H6 H 0.3942(5) 0.3231(3) 0.50485(14) 0.0409(7) Uani 1.0 1
C7 C 0.70481(3) 0.438080(18) 0.539047(9) 0.02340(3) Uani 1.0 1
H7 H 0.7279(5) 0.3676(3) 0.58739(13) 0.0421(7) Uani 1.0 1
C8 C 0.86210(3) 0.551065(18) 0.523465(9) 0.02300(3) Uani 1.0 1
H8 H 1.0079(4) 0.5678(3) 0.55978(15) 0.0430(8) Uani 1.0 1
C9 C 0.83593(3) 0.642676(17) 0.461901(8) 0.02009(3) Uani 1.0 1
H9 H 0.9581(4) 0.7314(3) 0.44991(14) 0.0366(7) Uani 1.0 1
C10 C 0.65015(2) 0.616087(15) 0.417199(8) 0.01646(2) Uani 1.0 1
C11 C 0.57463(2) 0.697567(15) 0.349685(8) 0.01581(2) Uani 1.0 1

loop_
_atom_site_aniso_label
_atom_site_aniso_U_11
_atom_site_aniso_U_22
_atom_site_aniso_U_33
_atom_site_aniso_U_23
_atom_site_aniso_U_13
_atom_site_aniso_U_12
S1 0.016250(12) 0.014501(12) 0.016513(13) 0.001043(11) -0.002541(11) -0.001377(11)
O1 0.02357(5) 0.01891(4) 0.02210(5) 0.00284(4) -0.00318(4) -0.00558(4)
O2 0.01785(4) 0.02104(4) 0.02318(5) 0.00431(4) -0.00065(4) -0.00340(4)
C1 0.03390(8) 0.02237(7) 0.01661(6) 0.00092(5) 0.00165(6) 0.00200(7)
H1A 0.079(2) 0.0244(13) 0.0334(16) -0.0125(12) 0.0047(17) 0.0064(15)
H1B 0.0351(19) 0.0524(19) 0.0398(18) 0.0019(15) 0.0048(14) -0.0045(14)
H1C 0.081(2) 0.0579(18) 0.0229(15) 0.0165(14) -0.0023(16) 0.0113(16)
C2 0.01978(6) 0.01598(5) 0.02418(7) 0.00016(5) -0.00285(6) 0.00188(5)
H2A 0.0494(18) 0.0397(16) 0.0387(17) 0.0016(15) 0.0100(16) 0.0096(14)
H2B 0.0434(18) 0.0271(14) 0.0536(19) 0.0051(14) -0.0140(16) 0.0077(14)
H2C 0.0366(16) 0.0357(15) 0.0634(19) -0.0050(14) -0.0080(16) -0.0097(15)
C3 0.01634(5) 0.01581(5) 0.01593(5) 0.00173(4) -0.00160(4) -0.00098(4)
C4 0.01832(5) 0.01463(5) 0.01555(5) 0.00065(4) -0.00105(5) -0.00081(5)
C5 0.02035(6) 0.01517(5) 0.01486(5) 0.00052(4) -0.00181(5) 0.00050(4)
C6 0.02889(7) 0.01773(6) 0.01650(6) 0.00211(5) -0.00349(6) -0.00041(5)
H6 0.0503(18) 0.0357(14) 0.0368(16) 0.0095(14) -0.0059(14) -0.0147(14)
C7 0.03232(8) 0.02046(6) 0.01742(6) 0.00087(5) -0.00657(6) 0.00263(6)
H7 0.0577(19) 0.0379(15) 0.0306(14) 0.0148(12) -0.0167(15) -0.0036(14)
C8 0.02619(7) 0.02264(6) 0.02016(7) -0.00097(5) -0.00784(6) 0.00286(5)
H8 0.0398(19) 0.0492(18) 0.0400(17) -0.0029(14) -0.0196(14) -0.0021(16)
C9 0.01917(6) 0.02112(6) 0.01998(6) -0.00062(5) -0.00456(5) 0.00082(5)
H9 0.0333(15) 0.0389(16) 0.0376(16) 0.0024(13) -0.0062(14) -0.0116(14)
C10 0.01674(5) 0.01655(5) 0.01609(5) -0.00017(4) -0.00193(4) 0.00101(4)
C11 0.01495(5) 0.01607(5) 0.01640(5) 0.00087(5) -0.00044(4) -0.00005(4)

loop_
_atom_type_symbol
_atom_type_description
_atom_type_scat_dispersion_real
_atom_type_scat_dispersion_imag
_atom_type_scat_source
C C 0.0008 0.0008 'HAR in XHARPy 0.2.0'
H H 0.0000 0.0000 'HAR in XHARPy 0.2.0'
O O 0.0044 0.0030 'HAR in XHARPy 0.2.0'
S S 0.0703 0.0642 'HAR in XHARPy 0.2.0'

loop_
_geom_angle_atom_site_label_1
_geom_angle_atom_site_label_2
_geom_angle_atom_site_label_3
_geom_angle
_geom_angle_site_symmetry_1
_geom_angle_site_symmetry_3
C3 S1 C2 105.082(9) . .
C3 S1 C1 106.79(2) . .
C2 S1 C1 99.748(8) . .
S1 C1 H1A 105.85(15) . .
S1 C1 H1B 108.96(15) . .
H1A C1 H1B 111.8(2) . .
S1 C1 H1C 106.86(16) . .
H1A C1 H1C 110.8(2) . .
H1B C1 H1C 112.2(2) . .
S1 C2 H2A 106.33(13) . .
S1 C2 H2B 105.84(13) . .
H2A C2 H2B 110.10(20) . .
S1 C2 H2C 108.60(14) . .
H2A C2 H2C 112.8(2) . .
H2B C2 H2C 112.7(2) . .
C11 C3 C4 111.152(14) . .
C11 C3 S1 125.751(16) . .
C4 C3 S1 122.829(16) . .
O1 C4 C3 129.976(15) . .
O1 C4 C5 124.821(17) . .
C3 C4 C5 105.195(16) . .
C6 C5 C10 121.190(17) . .
C6 C5 C4 129.713(16) . .
C10 C5 C4 109.088(18) . .
C5 C6 C7 117.752(17) . .
C5 C6 H6 121.07(13) . .
C7 C6 H6 121.18(14) . .
C8 C7 C6 120.896(19) . .
C8 C7 H7 119.98(14) . .
C6 C7 H7 119.13(14) . .
C7 C8 C9 120.961(18) . .
C7 C8 H8 119.30(13) . .
C9 C8 H8 119.74(13) . .
C10 C9 C8 117.575(16) . .
C10 C9 H9 121.44(14) . .
C8 C9 H9 120.98(14) . .
C9 C10 C5 121.621(18) . .
C9 C10 C11 129.555(15) . .
C5 C10 C11 108.802(18) . .
O2 C11 C3 129.211(15) . .
O2 C11 C10 125.097(18) . .
C3 C11 C10 105.684(15) . .

loop_
_geom_bond_atom_site_label_1
_geom_bond_atom_site_label_2
_geom_bond_distance
_geom_bond_site_symmetry_2
S1 C3 1.7088(3) .
S1 C2 1.7867(4) .
S1 C1 1.7948(3) .
O1 C4 1.2289(3) .
O2 C11 1.2333(3) .
C1 H1A 1.088(2) .
C1 H1B 1.082(3) .
C1 H1C 1.074(3) .
C2 H2A 1.086(3) .
C2 H2B 1.092(3) .
C2 H2C 1.075(3) .
C3 C11 1.4343(4) .
C3 C4 1.4406(3) .
C4 C5 1.5042(3) .
C5 C6 1.3823(3) .
C5 C10 1.3955(3) .
C6 C7 1.4024(4) .
C6 H6 1.093(2) .
C7 C8 1.3946(4) .
C7 H7 1.095(2) .
C8 C9 1.4014(3) .
C8 H8 1.092(2) .
C9 C10 1.3814(4) .
C9 H9 1.089(2) .
C10 C11 1.5013(3) .
